data_7025103
loop_
_publ_author_name
'Klingele, Julia'
'Kaase, Dominic'
'Hilgert, Jakob'
'Steinfeld, Gunther'
'Klingele, Marco H.'
'Lach, Jochen'

_publ_section_title
;
 Triazolopyridines as ligands: structural diversity in iron(II),
 cobalt(II), nickel(II) and copper(II) complexes of
 3-(2-pyridyl)-[1,2,4]triazolo[4,3-a]- pyridine (L&#x00B9;&#x2070;) and
 spin crossover in [Fe(II)(L&#x00B9;&#x2070;)&#x2082;(NCS)&#x2082;].
;
_journal_issue 19
_journal_name_full 'Dalton transactions (Cambridge, England : 2003)'
_journal_page_first 4495
_journal_page_last 4507
_journal_paper_doi 10.1039/b925107c
_journal_volume 39
_journal_year 2010
_chemical_formula_moiety
;
C22 H16 Cl2 Cu N8 O8
;
_chemical_formula_sum 'C22 H16 Cl2 Cu N8 O8'
_chemical_formula_weight 654.87
_chemical_name_systematic
;
?
;
_space_group_IT_number 2
_symmetry_cell_setting triclinic
_symmetry_space_group_name_Hall '-P 1'
_symmetry_space_group_name_H-M 'P -1'
_atom_sites_solution_hydrogens geom
_atom_sites_solution_primary direct
_atom_sites_solution_secondary difmap
_audit_creation_method SHELXL-97
_cell_angle_alpha 92.54(3)
_cell_angle_beta 108.65(3)
_cell_angle_gamma 103.41(3)
_cell_formula_units_Z 1
_cell_length_a 7.3805(15)
_cell_length_b 9.0684(18)
_cell_length_c 9.782(2)
_cell_measurement_reflns_used 2737
_cell_measurement_temperature 153(2)
_cell_measurement_theta_max 27.45
_cell_measurement_theta_min 3.00
_cell_volume 598.4(3)
_computing_structure_refinement 'SHELXL-97 (Sheldrick, 1997)'
_computing_structure_solution 'SHELXS-97 (Sheldrick, 1990)'
_diffrn_ambient_temperature 153(2)
_diffrn_measured_fraction_theta_full 0.999
_diffrn_measured_fraction_theta_max 0.999
_diffrn_measurement_device_type 'Rigaku R-Axis SPIDER'
_diffrn_measurement_method '\w scans'
_diffrn_radiation_monochromator graphite
_diffrn_radiation_source 'fine-focus sealed tube'
_diffrn_radiation_type MoK\a
_diffrn_radiation_wavelength 0.71073
_diffrn_reflns_av_R_equivalents 0.0658
_diffrn_reflns_av_sigmaI/netI 0.0429
_diffrn_reflns_limit_h_max 9
_diffrn_reflns_limit_h_min -9
_diffrn_reflns_limit_k_max 11
_diffrn_reflns_limit_k_min -11
_diffrn_reflns_limit_l_max 12
_diffrn_reflns_limit_l_min -12
_diffrn_reflns_number 16743
_diffrn_reflns_theta_full 27.45
_diffrn_reflns_theta_max 27.45
_diffrn_reflns_theta_min 3.00
_exptl_absorpt_coefficient_mu 1.206
_exptl_absorpt_correction_T_max 0.7445
_exptl_absorpt_correction_T_min 0.6776
_exptl_absorpt_correction_type multi-scan
_exptl_absorpt_process_details
;
March 2001 T Higashi
;
_exptl_crystal_colour green
_exptl_crystal_density_diffrn 1.817
_exptl_crystal_density_method 'not measured'
_exptl_crystal_description block
_exptl_crystal_F_000 331
_exptl_crystal_size_max 0.35
_exptl_crystal_size_mid 0.33
_exptl_crystal_size_min 0.26
_refine_diff_density_max 0.474
_refine_diff_density_min -0.437
_refine_diff_density_rms 0.083
_refine_ls_extinction_method none
_refine_ls_goodness_of_fit_ref 1.088
_refine_ls_hydrogen_treatment constr
_refine_ls_matrix_type full
_refine_ls_number_parameters 175
_refine_ls_number_reflns 2737
_refine_ls_number_restraints 0
_refine_ls_restrained_S_all 1.088
_refine_ls_R_factor_all 0.0482
_refine_ls_R_factor_gt 0.0379
_refine_ls_shift/su_max 0.000
_refine_ls_shift/su_mean 0.000
_refine_ls_structure_factor_coef Fsqd
_refine_ls_weighting_details 'calc w=1/[\s^2^(Fo^2^)+(0.0404P)^2^+0.3057P] where P=(Fo^2^+2Fc^2^)/3'
_refine_ls_weighting_scheme calc
_refine_ls_wR_factor_gt 0.0870
_refine_ls_wR_factor_ref 0.0914
_reflns_number_gt 2254
_reflns_number_total 2737
_reflns_threshold_expression >2sigma(I)
_cod_data_source_file b925107c.txt
_cod_data_source_block afp02
_cod_depositor_comments
;
The following automatic conversions were performed:

'_exptl_absorpt_correction_type' value 'Multi-scan' changed to
'multi-scan' according to
/home/saulius/struct/CIF-dictionaries/cif_core.dic dictionary named
'cif_core.dic' version 2.4.2 from 2011-04-26.

Automatic conversion script
Id: cif_fix_values 1891 2012-01-12 08:04:46Z andrius 
;
_cod_original_cell_volume 598.4(2)
_cod_original_sg_symbol_H-M P-1
_cod_database_code 7025103

loop_
_symmetry_equiv_pos_as_xyz
'x, y, z'
'-x, -y, -z'

loop_
_atom_site_label
_atom_site_type_symbol
_atom_site_fract_x
_atom_site_fract_y
_atom_site_fract_z
_atom_site_U_iso_or_equiv
_atom_site_adp_type
_atom_site_occupancy
_atom_site_symmetry_multiplicity
_atom_site_calc_flag
_atom_site_refinement_flags
Cu1 Cu 0.5000 0.0000 0.5000 0.01475(13) Uani 1 2 d S
N2 N 0.7166(3) 0.1441(2) 0.4580(2) 0.0163(4) Uani 1 1 d .
N3 N 0.9170(3) 0.1866(2) 0.5196(2) 0.0168(4) Uani 1 1 d .
N4 N 0.8198(3) 0.3144(2) 0.3299(2) 0.0150(4) Uani 1 1 d .
N1 N 0.3364(3) 0.0873(2) 0.3281(2) 0.0155(4) Uani 1 1 d .
C1 C 0.1387(4) 0.0508(3) 0.2682(2) 0.0168(5) Uani 1 1 d .
H1A H 0.0623 -0.0205 0.3098 0.020 Uiso 1 1 calc R
C2 C 0.0408(4) 0.1127(3) 0.1478(3) 0.0188(5) Uani 1 1 d .
H2A H -0.0998 0.0848 0.1081 0.023 Uiso 1 1 calc R
C3 C 0.1517(4) 0.2156(3) 0.0870(3) 0.0205(5) Uani 1 1 d .
H3A H 0.0876 0.2587 0.0040 0.025 Uiso 1 1 calc R
C4 C 0.35702(16) 0.25645(12) 0.14686(11) 0.0182(5) Uani 1 1 d .
H4A H 0.4351 0.3276 0.1063 0.022 Uiso 1 1 calc R
C5 C 0.44473(16) 0.19057(12) 0.26731(11) 0.0148(5) Uani 1 1 d R
C6 C 0.65666(16) 0.21893(12) 0.34557(11) 0.0148(5) Uani 1 1 d R
C7 C 0.98016(16) 0.29111(12) 0.44236(11) 0.0165(5) Uani 1 1 d R
C8 C 1.17557(16) 0.37637(12) 0.46241(11) 0.0180(5) Uani 1 1 d R
H8A H 1.2856 0.3617 0.5384 0.022 Uiso 1 1 calc R
C9 C 1.2006(4) 0.4802(3) 0.3691(3) 0.0206(5) Uani 1 1 d .
H9A H 1.3301 0.5390 0.3800 0.025 Uiso 1 1 calc R
C10 C 1.0347(4) 0.5016(3) 0.2551(3) 0.0209(5) Uani 1 1 d .
H10A H 1.0563 0.5748 0.1915 0.025 Uiso 1 1 calc R
C11 C 0.8483(4) 0.4210(3) 0.2351(3) 0.0192(5) Uani 1 1 d .
H11A H 0.7393 0.4363 0.1586 0.023 Uiso 1 1 calc R
Cl1 Cl 0.50691(8) 0.21953(6) 0.81703(6) 0.01715(15) Uani 1 1 d .
O11 O 0.5007(3) 0.21049(19) 0.66667(18) 0.0228(4) Uani 1 1 d .
O12 O 0.3658(3) 0.0921(2) 0.8338(2) 0.0408(5) Uani 1 1 d .
O13 O 0.4669(4) 0.3606(2) 0.8540(2) 0.0439(6) Uani 1 1 d .
O14 O 0.7007(3) 0.2181(3) 0.9084(2) 0.0479(6) Uani 1 1 d .

loop_
_atom_site_aniso_label
_atom_site_aniso_U_11
_atom_site_aniso_U_22
_atom_site_aniso_U_33
_atom_site_aniso_U_23
_atom_site_aniso_U_13
_atom_site_aniso_U_12
Cu1 0.0140(2) 0.0167(2) 0.0135(2) 0.00601(15) 0.00448(17) 0.00359(16)
N2 0.0159(10) 0.0177(10) 0.0149(9) 0.0046(8) 0.0040(8) 0.0050(8)
N3 0.0127(10) 0.0196(10) 0.0170(10) 0.0047(8) 0.0048(8) 0.0020(8)
N4 0.0161(10) 0.0163(10) 0.0145(9) 0.0037(8) 0.0066(8) 0.0053(8)
N1 0.0175(10) 0.0158(10) 0.0140(9) 0.0033(8) 0.0064(8) 0.0042(8)
C1 0.0177(12) 0.0166(11) 0.0175(11) 0.0022(9) 0.0080(10) 0.0041(9)
C2 0.0172(13) 0.0220(12) 0.0152(11) 0.0009(9) 0.0029(10) 0.0057(10)
C3 0.0231(13) 0.0247(13) 0.0141(11) 0.0068(10) 0.0045(10) 0.0090(10)
C4 0.0213(13) 0.0204(12) 0.0141(11) 0.0050(9) 0.0072(10) 0.0055(10)
C5 0.0170(12) 0.0153(11) 0.0127(11) 0.0003(9) 0.0055(10) 0.0050(9)
C6 0.0163(12) 0.0152(11) 0.0140(11) 0.0021(9) 0.0066(10) 0.0041(9)
C7 0.0196(12) 0.0191(12) 0.0143(11) 0.0041(9) 0.0079(10) 0.0085(10)
C8 0.0151(12) 0.0203(12) 0.0181(11) 0.0026(9) 0.0044(10) 0.0053(10)
C9 0.0202(13) 0.0198(12) 0.0237(13) 0.0027(10) 0.0106(11) 0.0041(10)
C10 0.0232(14) 0.0197(12) 0.0224(12) 0.0075(10) 0.0111(11) 0.0048(10)
C11 0.0233(13) 0.0201(12) 0.0185(12) 0.0086(10) 0.0096(11) 0.0091(10)
Cl1 0.0201(3) 0.0182(3) 0.0138(3) 0.0043(2) 0.0064(2) 0.0050(2)
O11 0.0329(11) 0.0216(9) 0.0171(9) 0.0043(7) 0.0117(8) 0.0084(8)
O12 0.0473(13) 0.0364(12) 0.0378(12) 0.0038(9) 0.0276(11) -0.0091(10)
O13 0.0857(18) 0.0319(12) 0.0345(12) 0.0107(9) 0.0339(12) 0.0338(12)
O14 0.0323(12) 0.0695(17) 0.0302(12) 0.0066(11) -0.0059(10) 0.0143(12)

loop_
_atom_type_symbol
_atom_type_description
_atom_type_scat_dispersion_real
_atom_type_scat_dispersion_imag
_atom_type_scat_source
C C 0.0033 0.0016 'International Tables Vol C Tables 4.2.6.8 and 6.1.1.4'
H H 0.0000 0.0000 'International Tables Vol C Tables 4.2.6.8 and 6.1.1.4'
Cl Cl 0.1484 0.1585 'International Tables Vol C Tables 4.2.6.8 and 6.1.1.4'
Cu Cu 0.3201 1.2651 'International Tables Vol C Tables 4.2.6.8 and 6.1.1.4'
N N 0.0061 0.0033 'International Tables Vol C Tables 4.2.6.8 and 6.1.1.4'
O O 0.0106 0.0060 'International Tables Vol C Tables 4.2.6.8 and 6.1.1.4'

loop_
_geom_angle_atom_site_label_1
_geom_angle_atom_site_label_2
_geom_angle_atom_site_label_3
_geom_angle
_geom_angle_site_symmetry_1
_geom_angle_site_symmetry_3
N2 Cu1 N2 180.00(10) . 2_656
N2 Cu1 N1 80.34(8) . .
N2 Cu1 N1 99.66(8) 2_656 .
N2 Cu1 N1 99.66(8) . 2_656
N2 Cu1 N1 80.34(8) 2_656 2_656
N1 Cu1 N1 180.0 . 2_656
N3 N2 Cu1 134.55(15) . .
C1 N1 Cu1 126.95(16) . .
N1 C1 C2 122.7(2) . .
N1 C1 H1A 118.6 . .
C2 C1 H1A 118.6 . .
C3 C2 C1 118.6(2) . .
C3 C2 H2A 120.7 . .
C1 C2 H2A 120.7 . .
C2 C3 C4 120.1(2) . .
C2 C3 H3A 120.0 . .
C4 C3 H3A 120.0 . .
C5 C4 H4A 120.9 . .
C3 C4 H4A 120.9 . .
C4 C5 C6 126.4 . .
C9 C8 H8A 121.1 . .
C7 C8 H8A 121.1 . .
C8 C9 H9A 119.6 . .
C10 C9 H9A 119.6 . .
C11 C10 C9 121.8(2) . .
C11 C10 H10A 119.1 . .
C9 C10 H10A 119.1 . .
C10 C11 N4 118.2(2) . .
C10 C11 H11A 120.9 . .
N4 C11 H11A 120.9 . .
O12 Cl1 O14 109.59(15) . .
O12 Cl1 O13 111.19(14) . .
O14 Cl1 O13 109.20(15) . .
O12 Cl1 O11 109.61(12) . .
O14 Cl1 O11 108.66(13) . .
O13 Cl1 O11 108.55(11) . .

loop_
_geom_bond_atom_site_label_1
_geom_bond_atom_site_label_2
_geom_bond_distance
_geom_bond_site_symmetry_2
Cu1 N2 1.983(2) .
Cu1 N2 1.983(2) 2_656
Cu1 N1 2.043(2) .
Cu1 N1 2.043(2) 2_656
N2 N3 1.358(3) .
N4 C11 1.397(3) .
N1 C1 1.340(3) .
C1 C2 1.389(3) .
C1 H1A 0.9500 .
C2 C3 1.379(3) .
C2 H2A 0.9500 .
C3 C4 1.389(3) .
C3 H3A 0.9500 .
C4 C5 1.3850 .
C4 H4A 0.9500 .
C5 C6 1.4591 .
C7 C8 1.4159 .
C8 H8A 0.9500 .
C9 C10 1.427(4) .
C9 H9A 0.9500 .
C10 C11 1.346(3) .
C10 H10A 0.9500 .
C11 H11A 0.9500 .
Cl1 O12 1.419(2) .
Cl1 O14 1.427(2) .
Cl1 O13 1.435(2) .
Cl1 O11 1.4548(17) .

loop_
_geom_torsion_atom_site_label_1
_geom_torsion_atom_site_label_2
_geom_torsion_atom_site_label_3
_geom_torsion_atom_site_label_4
_geom_torsion
_geom_torsion_site_symmetry_1
N1 Cu1 N2 N3 177.6(2) .
N1 Cu1 N2 N3 -2.4(2) 2_656
N2 Cu1 N1 C1 -179.9(2) .
N2 Cu1 N1 C1 0.1(2) 2_656
Cu1 N1 C1 C2 -177.67(17) .
N1 C1 C2 C3 0.3(4) .
C1 C2 C3 C4 -0.6(3) .
C7 N4 C6 C5 178.1 .
C8 C9 C10 C11 0.0(4) .
C9 C10 C11 N4 0.2(4) .
